data_7053497
loop_
_publ_author_name
'Huang, Yong-Qing'
'Liu, Guang-Xiang'
'Zhou, Xia-Ying'
'Okamura, Taka-aki'
'Su, Zhi'
'Fan, Jian'
'Sun, Wei-Yin'
'Yu, Jin-Quan'
'Ueyama, Norikazu'

_publ_section_title
;
 Syntheses, crystal structures and properties of silver(i) and copper(ii)
 complexes with an oxazoline-containing tetradentate ligand
;
_journal_issue 11
_journal_name_full 'New Journal of Chemistry'
_journal_page_first 2436
_journal_paper_doi 10.1039/c0nj00092b
_journal_volume 34
_journal_year 2010
_chemical_formula_moiety 'C48 H64 Ag2 N14 O18'
_chemical_formula_sum 'C48 H64 Ag2 N14 O18'
_chemical_formula_weight 1340.87
_chemical_name_systematic
;
?
;
_space_group_IT_number 2
_symmetry_cell_setting triclinic
_symmetry_space_group_name_Hall '-P 1'
_symmetry_space_group_name_H-M 'P -1'
_atom_sites_solution_hydrogens geom
_atom_sites_solution_primary direct
_atom_sites_solution_secondary difmap
_audit_creation_method SHELXL-97
_cell_angle_alpha 82.720(2)
_cell_angle_beta 83.933(2)
_cell_angle_gamma 87.015(2)
_cell_formula_units_Z 1
_cell_length_a 5.5352(7)
_cell_length_b 11.4453(14)
_cell_length_c 22.023(3)
_cell_measurement_reflns_used 1968
_cell_measurement_temperature 293(2)
_cell_measurement_theta_max 21.24
_cell_measurement_theta_min 2.43
_cell_volume 1375.1(3)
_computing_cell_refinement Saintplus(Bruker,2001)
_computing_data_collection Smart(Bruker,2001)
_computing_data_reduction Saintplus(Bruker,2001)
_computing_structure_refinement 'SHELXL-97 (Sheldrick, 1997)'
_computing_structure_solution 'SHELXS-97 (Sheldrick, 1990)'
_diffrn_ambient_temperature 293(2)
_diffrn_measured_fraction_theta_full 0.981
_diffrn_measured_fraction_theta_max 0.981
_diffrn_measurement_device_type 'Bruker Smart Apex CCD'
_diffrn_measurement_method '\w and \f scan'
_diffrn_radiation_monochromator graphite
_diffrn_radiation_source 'fine-focus sealed tube'
_diffrn_radiation_type MoK\a
_diffrn_radiation_wavelength 0.71073
_diffrn_reflns_av_R_equivalents 0.0207
_diffrn_reflns_av_sigmaI/netI 0.0580
_diffrn_reflns_limit_h_max 6
_diffrn_reflns_limit_h_min -6
_diffrn_reflns_limit_k_max 13
_diffrn_reflns_limit_k_min -13
_diffrn_reflns_limit_l_max 26
_diffrn_reflns_limit_l_min -20
_diffrn_reflns_number 6872
_diffrn_reflns_theta_full 25.00
_diffrn_reflns_theta_max 25.00
_diffrn_reflns_theta_min 1.80
_exptl_absorpt_coefficient_mu 0.798
_exptl_absorpt_correction_T_max 0.9612
_exptl_absorpt_correction_T_min 0.9245
_exptl_absorpt_correction_type multi-scan
_exptl_absorpt_process_details sadabs(Bruker,2001)
_exptl_crystal_colour colorless
_exptl_crystal_density_diffrn 1.619
_exptl_crystal_density_method 'not measured'
_exptl_crystal_description block
_exptl_crystal_F_000 688
_exptl_crystal_size_max 0.10
_exptl_crystal_size_mid 0.06
_exptl_crystal_size_min 0.05
_refine_diff_density_max 1.750
_refine_diff_density_min -1.100
_refine_diff_density_rms 0.136
_refine_ls_extinction_method none
_refine_ls_goodness_of_fit_ref 1.024
_refine_ls_hydrogen_treatment mixed
_refine_ls_matrix_type full
_refine_ls_number_parameters 364
_refine_ls_number_reflns 4769
_refine_ls_number_restraints 2
_refine_ls_restrained_S_all 1.031
_refine_ls_R_factor_all 0.1015
_refine_ls_R_factor_gt 0.0777
_refine_ls_shift/su_max 0.000
_refine_ls_shift/su_mean 0.000
_refine_ls_structure_factor_coef Fsqd
_refine_ls_weighting_details 'calc w=1/[\s^2^(Fo^2^)+(0.1520P)^2^+0.2866P] where P=(Fo^2^+2Fc^2^)/3'
_refine_ls_weighting_scheme calc
_refine_ls_wR_factor_gt 0.2188
_refine_ls_wR_factor_ref 0.2367
_reflns_number_gt 3374
_reflns_number_total 4769
_reflns_threshold_expression >2sigma(I)
_cod_data_source_file c0nj00092b.txt
_cod_data_source_block 3
_cod_original_cell_volume 1375.2(3)
_cod_database_code 7053497

loop_
_symmetry_equiv_pos_as_xyz
'x, y, z'
'-x, -y, -z'

loop_
_atom_site_label
_atom_site_type_symbol
_atom_site_fract_x
_atom_site_fract_y
_atom_site_fract_z
_atom_site_U_iso_or_equiv
_atom_site_adp_type
_atom_site_occupancy
_atom_site_symmetry_multiplicity
_atom_site_calc_flag
_atom_site_refinement_flags
Ag1 Ag 1.81478(11) 0.15067(6) -0.38121(3) 0.0636(3) Uani 1 1 d .
N1 N 1.7546(14) 0.3476(6) -0.3758(3) 0.068(2) Uani 1 1 d .
N2 N 1.0795(10) 0.2766(4) -0.0735(2) 0.0371(12) Uani 1 1 d .
H2A H 1.251(13) 0.244(6) -0.072(3) 0.044 Uiso 1 1 d .
N3 N 0.8869(10) 0.2176(5) 0.0955(2) 0.0369(12) Uani 1 1 d .
H3A H 0.737(13) 0.262(6) 0.095(3) 0.044 Uiso 1 1 d .
N4 N 0.1006(11) 0.0446(6) 0.3717(3) 0.0550(15) Uani 1 1 d .
N5 N 1.3444(13) 0.1946(6) -0.4508(4) 0.0644(18) Uani 1 1 d .
N6 N 0.5961(11) -0.0321(5) 0.0761(3) 0.0518(15) Uani 1 1 d D
N7 N 0.5980(12) 0.4731(5) 0.0819(3) 0.0530(15) Uani 1 1 d D
O1 O 1.5405(18) 0.5208(5) -0.3748(3) 0.115(3) Uani 1 1 d .
O2 O 0.0580(11) 0.2402(5) 0.3535(2) 0.0640(15) Uani 1 1 d .
O3 O 1.3197(11) 0.1756(6) -0.3931(3) 0.0795(18) Uani 1 1 d .
O4 O 1.1678(12) 0.2014(7) -0.4805(3) 0.089(2) Uani 1 1 d .
O5 O 1.5538(13) 0.2018(8) -0.4767(3) 0.111(3) Uani 1 1 d .
O6 O 0.5046(10) -0.1166(4) 0.0649(3) 0.0617(14) Uani 1 1 d .
O7 O 0.8069(9) -0.0151(4) 0.0756(3) 0.0626(15) Uani 1 1 d .
O8 O 0.8091(9) 0.4813(4) 0.0829(3) 0.0622(15) Uani 1 1 d .
O9 O 0.4844(10) 0.3862(5) 0.0863(3) 0.0695(16) Uani 1 1 d .
C1 C 1.715(3) 0.5394(9) -0.4295(5) 0.122(5) Uani 1 1 d .
H1A H 1.8155 0.6056 -0.4276 0.147 Uiso 1 1 calc R
H1B H 1.6332 0.5533 -0.4667 0.147 Uiso 1 1 calc R
C2 C 1.867(2) 0.4244(9) -0.4274(4) 0.091(3) Uani 1 1 d .
H2B H 1.8664 0.3899 -0.4654 0.109 Uiso 1 1 calc R
H2C H 2.0343 0.4378 -0.4212 0.109 Uiso 1 1 calc R
C3 C 1.5891(18) 0.4073(7) -0.3498(4) 0.066(2) Uani 1 1 d .
C4 C 1.4237(15) 0.3710(6) -0.2934(3) 0.0556(19) Uani 1 1 d .
C5 C 1.2215(17) 0.4385(7) -0.2771(4) 0.067(2) Uani 1 1 d .
H5A H 1.1851 0.5080 -0.3017 0.081 Uiso 1 1 calc R
C6 C 1.0695(17) 0.4039(7) -0.2238(3) 0.063(2) Uani 1 1 d .
H6A H 0.9332 0.4505 -0.2128 0.076 Uiso 1 1 calc R
C7 C 1.1228(13) 0.3001(6) -0.1876(3) 0.0439(16) Uani 1 1 d .
C8 C 1.3265(15) 0.2321(8) -0.2050(3) 0.062(2) Uani 1 1 d .
H8A H 1.3613 0.1619 -0.1808 0.074 Uiso 1 1 calc R
C9 C 1.4788(16) 0.2655(8) -0.2569(4) 0.064(2) Uani 1 1 d .
H9A H 1.6156 0.2190 -0.2677 0.077 Uiso 1 1 calc R
C10 C 0.9591(13) 0.2627(7) -0.1304(3) 0.0471(17) Uani 1 1 d .
H10A H 0.9196 0.1809 -0.1297 0.057 Uiso 1 1 calc R
H10B H 0.8087 0.3101 -0.1306 0.057 Uiso 1 1 calc R
C11 C 0.9165(11) 0.2454(6) -0.0155(3) 0.0386(14) Uani 1 1 d .
H11A H 0.8526 0.1680 -0.0155 0.046 Uiso 1 1 calc R
H11B H 0.7806 0.3022 -0.0131 0.046 Uiso 1 1 calc R
C12 C 1.0611(11) 0.2455(6) 0.0393(3) 0.0368(14) Uani 1 1 d .
H12A H 1.1934 0.1866 0.0381 0.044 Uiso 1 1 calc R
H12B H 1.1285 0.3221 0.0391 0.044 Uiso 1 1 calc R
C13 C 0.9930(12) 0.2130(7) 0.1558(3) 0.0464(16) Uani 1 1 d .
H13A H 1.1162 0.1498 0.1594 0.056 Uiso 1 1 calc R
H13B H 1.0683 0.2867 0.1582 0.056 Uiso 1 1 calc R
C14 C 0.7919(13) 0.1923(6) 0.2065(3) 0.0459(16) Uani 1 1 d .
C15 C 0.7478(15) 0.0806(7) 0.2367(4) 0.0582(19) Uani 1 1 d .
H15A H 0.8514 0.0176 0.2270 0.070 Uiso 1 1 calc R
C16 C 0.5542(14) 0.0610(7) 0.2807(3) 0.0566(19) Uani 1 1 d .
H16A H 0.5295 -0.0146 0.3008 0.068 Uiso 1 1 calc R
C17 C 0.3931(13) 0.1547(7) 0.2956(3) 0.0490(17) Uani 1 1 d .
C18 C 0.4418(15) 0.2681(7) 0.2669(3) 0.0565(19) Uani 1 1 d .
H18A H 0.3423 0.3320 0.2774 0.068 Uiso 1 1 calc R
C19 C 0.6381(15) 0.2853(7) 0.2229(3) 0.0533(18) Uani 1 1 d .
H19A H 0.6679 0.3612 0.2038 0.064 Uiso 1 1 calc R
C20 C 0.1821(13) 0.1387(7) 0.3421(3) 0.0495(17) Uani 1 1 d .
C21 C -0.1148(16) 0.0764(8) 0.4130(4) 0.068(2) Uani 1 1 d .
H21A H -0.0895 0.0517 0.4557 0.081 Uiso 1 1 calc R
H21B H -0.2587 0.0401 0.4036 0.081 Uiso 1 1 calc R
C22 C -0.1396(15) 0.2096(8) 0.4003(4) 0.063(2) Uani 1 1 d .
H22A H -0.2954 0.2343 0.3855 0.075 Uiso 1 1 calc R
H22B H -0.1236 0.2459 0.4371 0.075 Uiso 1 1 calc R
C23 C 0.4378(12) 0.0641(5) 0.0967(3) 0.048 Uani 1 1 d D
C24 C 0.4622(12) 0.5858(5) 0.0737(3) 0.050 Uani 1 1 d D

loop_
_atom_site_aniso_label
_atom_site_aniso_U_11
_atom_site_aniso_U_22
_atom_site_aniso_U_33
_atom_site_aniso_U_23
_atom_site_aniso_U_13
_atom_site_aniso_U_12
Ag1 0.0569(5) 0.0713(5) 0.0571(5) 0.0018(3) 0.0106(3) -0.0079(3)
N1 0.076(5) 0.076(5) 0.050(4) -0.008(3) 0.022(3) -0.029(4)
N2 0.040(3) 0.036(3) 0.033(3) -0.001(2) 0.007(2) -0.003(2)
N3 0.036(3) 0.039(3) 0.035(3) -0.004(2) 0.000(2) -0.001(2)
N4 0.051(4) 0.070(4) 0.043(3) -0.007(3) 0.000(3) -0.004(3)
N5 0.051(4) 0.072(5) 0.067(5) 0.003(4) -0.004(4) -0.012(3)
N6 0.054(4) 0.053(4) 0.046(4) 0.008(3) -0.011(3) 0.002(3)
N7 0.055(4) 0.059(4) 0.046(4) -0.010(3) -0.004(3) -0.001(3)
O1 0.193(9) 0.055(4) 0.080(5) 0.001(3) 0.070(5) -0.025(5)
O2 0.073(4) 0.063(3) 0.049(3) -0.002(3) 0.018(3) -0.002(3)
O3 0.070(4) 0.106(5) 0.060(4) 0.002(3) 0.001(3) -0.028(4)
O4 0.064(4) 0.112(5) 0.086(5) 0.013(4) -0.016(4) -0.015(4)
O5 0.062(4) 0.192(9) 0.071(4) -0.003(5) 0.023(3) -0.024(5)
O6 0.052(3) 0.046(3) 0.091(4) -0.012(3) -0.013(3) -0.016(2)
O7 0.036(3) 0.039(3) 0.113(5) -0.008(3) -0.005(3) -0.006(2)
O8 0.039(3) 0.037(3) 0.109(5) -0.004(3) -0.006(3) -0.003(2)
O9 0.058(3) 0.053(3) 0.101(5) -0.010(3) -0.011(3) -0.018(3)
C1 0.194(14) 0.074(7) 0.080(7) 0.000(6) 0.077(8) -0.032(8)
C2 0.116(9) 0.088(7) 0.062(6) -0.002(5) 0.037(6) -0.044(6)
C3 0.094(7) 0.055(5) 0.045(4) -0.006(4) 0.015(4) -0.023(5)
C4 0.071(5) 0.050(4) 0.045(4) -0.006(3) 0.010(4) -0.019(4)
C5 0.095(7) 0.048(4) 0.050(5) 0.011(4) 0.015(4) -0.001(4)
C6 0.081(6) 0.057(5) 0.047(4) 0.001(4) 0.006(4) 0.007(4)
C7 0.050(4) 0.046(4) 0.035(3) -0.005(3) 0.003(3) -0.007(3)
C8 0.070(5) 0.068(5) 0.039(4) 0.010(4) 0.012(4) 0.004(4)
C9 0.066(5) 0.076(5) 0.044(4) -0.001(4) 0.018(4) 0.001(4)
C10 0.042(4) 0.062(4) 0.036(4) -0.004(3) 0.002(3) -0.010(3)
C11 0.034(3) 0.048(4) 0.032(3) -0.002(3) 0.005(3) -0.004(3)
C12 0.033(3) 0.040(3) 0.036(3) -0.004(3) 0.006(3) -0.003(3)
C13 0.040(4) 0.060(4) 0.038(4) -0.004(3) -0.002(3) -0.005(3)
C14 0.046(4) 0.058(4) 0.033(3) -0.006(3) -0.002(3) -0.006(3)
C15 0.055(5) 0.064(5) 0.052(4) 0.000(4) 0.003(4) -0.001(4)
C16 0.059(5) 0.056(4) 0.050(4) 0.008(3) 0.003(4) -0.007(4)
C17 0.053(4) 0.065(5) 0.029(3) -0.001(3) -0.002(3) -0.011(4)
C18 0.069(5) 0.054(4) 0.042(4) -0.006(3) 0.011(4) 0.001(4)
C19 0.065(5) 0.054(4) 0.038(4) -0.004(3) 0.008(3) -0.006(4)
C20 0.050(4) 0.066(5) 0.032(4) -0.005(3) -0.004(3) -0.007(4)
C21 0.059(5) 0.089(6) 0.050(5) 0.000(4) 0.012(4) -0.001(4)
C22 0.053(5) 0.083(6) 0.050(4) -0.009(4) 0.011(4) -0.011(4)
C23 0.049 0.045 0.048 0.003 -0.008 0.007
C24 0.052 0.045 0.053 -0.007 -0.006 0.002

loop_
_atom_type_symbol
_atom_type_description
_atom_type_scat_dispersion_real
_atom_type_scat_dispersion_imag
_atom_type_scat_source
C C 0.0033 0.0016 'International Tables Vol C Tables 4.2.6.8 and 6.1.1.4'
H H 0.0000 0.0000 'International Tables Vol C Tables 4.2.6.8 and 6.1.1.4'
N N 0.0061 0.0033 'International Tables Vol C Tables 4.2.6.8 and 6.1.1.4'
O O 0.0106 0.0060 'International Tables Vol C Tables 4.2.6.8 and 6.1.1.4'
Ag Ag -0.8971 1.1015 'International Tables Vol C Tables 4.2.6.8 and 6.1.1.4'

loop_
_geom_angle_atom_site_label_1
_geom_angle_atom_site_label_2
_geom_angle_atom_site_label_3
_geom_angle
_geom_angle_site_symmetry_1
_geom_angle_site_symmetry_3
N4 Ag1 N1 170.6(2) 2_755 .
C3 N1 C2 107.0(8) . .
C3 N1 Ag1 132.9(5) . .
C2 N1 Ag1 115.7(6) . .
C11 N2 C10 112.4(5) . .
C11 N2 H2A 114(4) . .
C10 N2 H2A 117(4) . .
C13 N3 C12 115.4(5) . .
C13 N3 H3A 112(4) . .
C12 N3 H3A 114(4) . .
C20 N4 C21 108.0(7) . .
C20 N4 Ag1 139.7(5) . 2_755
C21 N4 Ag1 112.3(5) . 2_755
O4 N5 O5 121.2(8) . .
O4 N5 O3 121.1(7) . .
O5 N5 O3 117.7(8) . .
O6 N6 O7 128.5(6) . .
O6 N6 C23 118.1(6) . .
O7 N6 C23 113.4(6) . .
O8 N7 O9 128.8(6) . .
O8 N7 C24 114.3(6) . .
O9 N7 C24 116.9(6) . .
C3 O1 C1 104.6(8) . .
C20 O2 C22 107.5(6) . .
O1 C1 C2 103.5(8) . .
O1 C1 H1A 111.1 . .
C2 C1 H1A 111.1 . .
O1 C1 H1B 111.1 . .
C2 C1 H1B 111.1 . .
H1A C1 H1B 109.0 . .
N1 C2 C1 105.5(8) . .
N1 C2 H2B 110.6 . .
C1 C2 H2B 110.6 . .
N1 C2 H2C 110.6 . .
C1 C2 H2C 110.6 . .
H2B C2 H2C 108.8 . .
N1 C3 O1 119.0(7) . .
N1 C3 C4 128.4(8) . .
O1 C3 C4 112.5(8) . .
C5 C4 C9 120.1(7) . .
C5 C4 C3 121.3(7) . .
C9 C4 C3 118.6(8) . .
C4 C5 C6 120.6(7) . .
C4 C5 H5A 119.7 . .
C6 C5 H5A 119.7 . .
C7 C6 C5 119.6(8) . .
C7 C6 H6A 120.2 . .
C5 C6 H6A 120.2 . .
C8 C7 C6 119.1(7) . .
C8 C7 C10 121.2(6) . .
C6 C7 C10 119.7(7) . .
C9 C8 C7 121.9(7) . .
C9 C8 H8A 119.1 . .
C7 C8 H8A 119.1 . .
C8 C9 C4 118.6(8) . .
C8 C9 H9A 120.7 . .
C4 C9 H9A 120.7 . .
C7 C10 N2 111.0(5) . .
C7 C10 H10A 109.4 . .
N2 C10 H10A 109.4 . .
C7 C10 H10B 109.4 . .
N2 C10 H10B 109.4 . .
H10A C10 H10B 108.0 . .
N2 C11 C12 109.0(5) . .
N2 C11 H11A 109.9 . .
C12 C11 H11A 109.9 . .
N2 C11 H11B 109.9 . .
C12 C11 H11B 109.9 . .
H11A C11 H11B 108.3 . .
N3 C12 C11 106.4(5) . .
N3 C12 H12A 110.5 . .
C11 C12 H12A 110.5 . .
N3 C12 H12B 110.5 . .
C11 C12 H12B 110.5 . .
H12A C12 H12B 108.6 . .
C14 C13 N3 108.2(5) . .
C14 C13 H13A 110.0 . .
N3 C13 H13A 110.0 . .
C14 C13 H13B 110.0 . .
N3 C13 H13B 110.0 . .
H13A C13 H13B 108.4 . .
C19 C14 C15 118.1(7) . .
C19 C14 C13 120.2(6) . .
C15 C14 C13 121.6(7) . .
C16 C15 C14 121.4(8) . .
C16 C15 H15A 119.3 . .
C14 C15 H15A 119.3 . .
C15 C16 C17 120.3(7) . .
C15 C16 H16A 119.8 . .
C17 C16 H16A 119.8 . .
C18 C17 C16 118.5(7) . .
C18 C17 C20 118.8(7) . .
C16 C17 C20 122.7(7) . .
C19 C18 C17 119.9(7) . .
C19 C18 H18A 120.1 . .
C17 C18 H18A 120.1 . .
C18 C19 C14 121.7(7) . .
C18 C19 H19A 119.2 . .
C14 C19 H19A 119.2 . .
N4 C20 O2 116.5(7) . .
N4 C20 C17 129.2(7) . .
O2 C20 C17 114.4(7) . .
N4 C21 C22 104.2(6) . .
N4 C21 H21A 110.9 . .
C22 C21 H21A 110.9 . .
N4 C21 H21B 110.9 . .
C22 C21 H21B 110.9 . .
H21A C21 H21B 108.9 . .
O2 C22 C21 103.9(6) . .
O2 C22 H22A 111.0 . .
C21 C22 H22A 111.0 . .
O2 C22 H22B 111.0 . .
C21 C22 H22B 111.0 . .
H22A C22 H22B 109.0 . .

loop_
_geom_bond_atom_site_label_1
_geom_bond_atom_site_label_2
_geom_bond_distance
_geom_bond_site_symmetry_2
Ag1 N4 2.247(7) 2_755
Ag1 N1 2.278(7) .
N1 C3 1.247(11) .
N1 C2 1.451(10) .
N2 C11 1.499(8) .
N2 C10 1.510(8) .
N2 H2A 1.00(7) .
N3 C13 1.502(9) .
N3 C12 1.497(8) .
N3 H3A 0.95(7) .
N4 C20 1.265(9) .
N4 C21 1.480(10) .
N4 Ag1 2.247(7) 2_755
N5 O4 1.226(9) .
N5 O5 1.239(9) .
N5 O3 1.255(9) .
N6 O6 1.180(7) .
N6 O7 1.191(7) .
N6 C23 1.458(2) .
N7 O8 1.180(8) .
N7 O9 1.192(8) .
N7 C24 1.459(2) .
O1 C3 1.371(11) .
O1 C1 1.464(11) .
O2 C20 1.356(9) .
O2 C22 1.446(9) .
C1 C2 1.523(17) .
C1 H1A 0.9700 .
C1 H1B 0.9700 .
C2 H2B 0.9700 .
C2 H2C 0.9700 .
C3 C4 1.490(10) .
C4 C5 1.369(12) .
C4 C9 1.401(11) .
C5 C6 1.396(11) .
C5 H5A 0.9300 .
C6 C7 1.382(10) .
C6 H6A 0.9300 .
C7 C8 1.384(10) .
C7 C10 1.501(9) .
C8 C9 1.373(10) .
C8 H8A 0.9300 .
C9 H9A 0.9300 .
C10 H10A 0.9700 .
C10 H10B 0.9700 .
C11 C12 1.517(9) .
C11 H11A 0.9700 .
C11 H11B 0.9700 .
C12 H12A 0.9700 .
C12 H12B 0.9700 .
C13 C14 1.497(9) .
C13 H13A 0.9700 .
C13 H13B 0.9700 .
C14 C19 1.388(10) .
C14 C15 1.385(10) .
C15 C16 1.375(11) .
C15 H15A 0.9300 .
C16 C17 1.407(11) .
C16 H16A 0.9300 .
C17 C18 1.397(10) .
C17 C20 1.472(10) .
C18 C19 1.382(10) .
C18 H18A 0.9300 .
C19 H19A 0.9300 .
C21 C22 1.517(13) .
C21 H21A 0.9700 .
C21 H21B 0.9700 .
C22 H22A 0.9700 .
C22 H22B 0.9700 .

loop_
_geom_torsion_atom_site_label_1
_geom_torsion_atom_site_label_2
_geom_torsion_atom_site_label_3
_geom_torsion_atom_site_label_4
_geom_torsion
_geom_torsion_site_symmetry_1
C3 O1 C1 C2 -3.0(13) .
C3 N1 C2 C1 -5.3(12) .
Ag1 N1 C2 C1 154.3(8) .
O1 C1 C2 N1 4.9(13) .
C2 N1 C3 O1 3.7(12) .
Ag1 N1 C3 O1 -150.9(7) .
C2 N1 C3 C4 -177.9(9) .
Ag1 N1 C3 C4 27.5(15) .
C1 O1 C3 N1 -0.4(14) .
C1 O1 C3 C4 -178.9(9) .
N1 C3 C4 C5 -167.3(9) .
O1 C3 C4 C5 11.1(12) .
N1 C3 C4 C9 12.7(14) .
O1 C3 C4 C9 -168.9(8) .
C9 C4 C5 C6 0.6(13) .
C3 C4 C5 C6 -179.4(8) .
C4 C5 C6 C7 -0.6(13) .
C5 C6 C7 C8 -0.1(12) .
C5 C6 C7 C10 -179.9(7) .
C6 C7 C8 C9 0.6(13) .
C10 C7 C8 C9 -179.6(7) .
C7 C8 C9 C4 -0.5(13) .
C5 C4 C9 C8 -0.1(13) .
C3 C4 C9 C8 179.9(8) .
C8 C7 C10 N2 72.2(9) .
C6 C7 C10 N2 -108.0(8) .
C11 N2 C10 C7 177.3(6) .
C10 N2 C11 C12 172.4(5) .
C13 N3 C12 C11 179.9(5) .
N2 C11 C12 N3 178.2(5) .
C12 N3 C13 C14 176.3(5) .
N3 C13 C14 C19 -80.3(8) .
N3 C13 C14 C15 97.4(8) .
C19 C14 C15 C16 1.6(11) .
C13 C14 C15 C16 -176.1(7) .
C14 C15 C16 C17 0.8(12) .
C15 C16 C17 C18 -3.1(12) .
C15 C16 C17 C20 179.7(7) .
C16 C17 C18 C19 3.0(11) .
C20 C17 C18 C19 -179.7(7) .
C17 C18 C19 C14 -0.6(12) .
C15 C14 C19 C18 -1.7(11) .
C13 C14 C19 C18 176.0(7) .
C21 N4 C20 O2 -1.2(9) .
Ag1 N4 C20 O2 180.0(5) 2_755
C21 N4 C20 C17 179.8(7) .
Ag1 N4 C20 C17 1.0(13) 2_755
C22 O2 C20 N4 1.6(9) .
C22 O2 C20 C17 -179.2(6) .
C18 C17 C20 N4 177.2(8) .
C16 C17 C20 N4 -5.6(12) .
C18 C17 C20 O2 -1.8(10) .
C16 C17 C20 O2 175.4(7) .
C20 N4 C21 C22 0.2(9) .
Ag1 N4 C21 C22 179.4(5) 2_755
C20 O2 C22 C21 -1.3(8) .
N4 C21 C22 O2 0.6(9) .
